data_4311137
loop_
_publ_author_name
'Roger D. Willett'
'Calin Galeriu'
'Christopher P. Landee'
'Mark M. Turnbull'
'Brendan Twamley'

_publ_section_title
;
 Structure and Magnetism of a Spin Ladder System: (C5H9NH3)2CuBr4
;
_journal_name_full 'Inorganic Chemistry'
_journal_page_first 3804
_journal_page_last 3811
_journal_paper_doi 10.1021/ic030317a
_journal_volume 43
_journal_year 2004
_chemical_formula_sum 'C10 H24 Br4 Cu N2'
_chemical_formula_weight 555.49
_chemical_name_systematic
;
   ?
;
_space_group_IT_number 33
_symmetry_cell_setting orthorhombic
_symmetry_space_group_name_Hall 'P -2ac -2n'
_symmetry_space_group_name_H-M 'P n 21 a'
_atom_sites_solution_hydrogens geom
_atom_sites_solution_primary direct
_atom_sites_solution_secondary difmap
_audit_creation_method SHELXL-97
_cell_angle_alpha 90.00
_cell_angle_beta 90.00
_cell_angle_gamma 90.00
_cell_formula_units_Z 4
_cell_length_a 12.090(6)
_cell_length_b 8.130(4)
_cell_length_c 18.685(10)
_cell_measurement_temperature 297(2)
_cell_volume 1836.6(16)
_computing_cell_refinement 'Bruker SMART'
_computing_data_collection 'Bruker SMART'
_computing_data_reduction 'Bruker SHELXTL'
_computing_molecular_graphics 'Bruker SHELXTL'
_computing_publication_material 'Bruker SHELXTL'
_computing_structure_refinement 'SHELXL-97 (Sheldrick, 1997)'
_computing_structure_solution 'SHELXS-97 (Sheldrick, 1990)'
_diffrn_ambient_temperature 297(2)
_diffrn_measured_fraction_theta_full 0.997
_diffrn_measured_fraction_theta_max 0.997
_diffrn_measurement_device_type 'CCD area detector'
_diffrn_measurement_method 'phi and omega scans'
_diffrn_radiation_monochromator graphite
_diffrn_radiation_source 'fine-focus sealed tube'
_diffrn_radiation_type MoK\a
_diffrn_radiation_wavelength 0.71073
_diffrn_reflns_av_R_equivalents 0.0653
_diffrn_reflns_av_sigmaI/netI 0.0697
_diffrn_reflns_limit_h_max 9
_diffrn_reflns_limit_h_min -13
_diffrn_reflns_limit_k_max 9
_diffrn_reflns_limit_k_min -8
_diffrn_reflns_limit_l_max 19
_diffrn_reflns_limit_l_min -20
_diffrn_reflns_number 9001
_diffrn_reflns_theta_full 23.25
_diffrn_reflns_theta_max 23.25
_diffrn_reflns_theta_min 1.09
_exptl_absorpt_coefficient_mu 9.877
_exptl_absorpt_correction_type none
_exptl_crystal_colour black
_exptl_crystal_density_diffrn 2.009
_exptl_crystal_density_method 'not measured'
_exptl_crystal_description block
_exptl_crystal_F_000 1068
_refine_diff_density_max 0.902
_refine_diff_density_min -0.722
_refine_diff_density_rms 0.119
_refine_ls_abs_structure_details 'Flack H D (1983), Acta Cryst. A39, 876-881'
_refine_ls_abs_structure_Flack 0.0(6)
_refine_ls_extinction_method none
_refine_ls_goodness_of_fit_ref 1.033
_refine_ls_hydrogen_treatment mixed
_refine_ls_matrix_type full
_refine_ls_number_parameters 156
_refine_ls_number_reflns 2618
_refine_ls_number_restraints 97
_refine_ls_restrained_S_all 1.040
_refine_ls_R_factor_all 0.1310
_refine_ls_R_factor_gt 0.0670
_refine_ls_shift/su_max 0.084
_refine_ls_shift/su_mean 0.014
_refine_ls_structure_factor_coef Fsqd
_refine_ls_weighting_details 'calc w=1/[\s^2^(Fo^2^)+(0.1005P)^2^+2.5072P] where P=(Fo^2^+2Fc^2^)/3'
_refine_ls_weighting_scheme calc
_refine_ls_wR_factor_gt 0.1667
_refine_ls_wR_factor_ref 0.2024
_reflns_number_gt 1441
_reflns_number_total 2618
_reflns_threshold_expression >2sigma(I)
_cod_data_source_file ic030317a_1.cif
_cod_data_source_block bt233-ic
_cod_depositor_comments
;
The following automatic conversions were performed:
'_symmetry_cell_setting' value 'Orthorhombic' changed to 'orthorhombic'
according to '/home/saulius/struct/CIF-dictionaries/cif_core.dic'
dictionary named 'cif_core.dic' version 2.4.1 from 2010-06-29.

Automatic conversion script
Id: cif_fix_enum 1527 2010-12-29 10:47:43Z saulius 
;
_cod_database_code 4311137

loop_
_symmetry_equiv_pos_as_xyz
'x, y, z'
'-x, y+1/2, -z'
'x+1/2, y, -z+1/2'
'-x+1/2, y+1/2, z+1/2'

loop_
_atom_site_label
_atom_site_type_symbol
_atom_site_fract_x
_atom_site_fract_y
_atom_site_fract_z
_atom_site_U_iso_or_equiv
_atom_site_adp_type
_atom_site_occupancy
_atom_site_symmetry_multiplicity
_atom_site_calc_flag
_atom_site_refinement_flags
_atom_site_disorder_assembly
_atom_site_disorder_group
Cu Cu 0.24722(13) 0.3656(8) 0.45595(10) 0.0751(6) Uani 1 1 d . . .
Br1 Br 0.43842(13) 0.3623(10) 0.43049(10) 0.1138(7) Uani 1 1 d . . .
Br2 Br 0.1925(3) 0.62607(17) 0.4118(3) 0.1206(18) Uani 1 1 d . . .
Br3 Br 0.1880(3) 0.1090(2) 0.4115(4) 0.1156(17) Uani 1 1 d . . .
Br4 Br 0.14269(16) 0.3675(11) 0.56219(11) 0.1280(8) Uani 1 1 d . . .
N1 N -0.0805(11) 0.394(4) 0.4520(8) 0.130(9) Uani 1 1 d DU . .
H1B H -0.0072 0.3888 0.4488 0.195 Uiso 1 1 calc R . .
H1C H -0.1034 0.3340 0.4889 0.195 Uiso 1 1 calc R . .
H1D H -0.1010 0.4983 0.4583 0.195 Uiso 1 1 calc R . .
C1 C -0.1253(15) 0.337(5) 0.3921(10) 0.159(11) Uani 1 1 d DU . .
H1A H -0.1113 0.2188 0.3982 0.191 Uiso 1 1 calc R . .
C2 C -0.0791(16) 0.361(6) 0.3257(11) 0.172(10) Uani 1 1 d DU . .
H2A H -0.0434 0.2617 0.3088 0.207 Uiso 1 1 calc R . .
H2B H -0.0247 0.4489 0.3274 0.207 Uiso 1 1 calc R . .
C3 C -0.175(2) 0.408(6) 0.2775(12) 0.190(12) Uani 1 1 d DU . .
H3A H -0.1817 0.5263 0.2739 0.228 Uiso 1 1 calc R . .
H3B H -0.1648 0.3625 0.2299 0.228 Uiso 1 1 calc R . .
C4 C -0.2665(17) 0.340(8) 0.3107(14) 0.191(12) Uani 1 1 d DU . .
H4A H -0.2797 0.2296 0.2928 0.229 Uiso 1 1 calc R . .
H4B H -0.3315 0.4062 0.3013 0.229 Uiso 1 1 calc R . .
C5 C -0.2436(14) 0.336(7) 0.3861(11) 0.171(12) Uani 1 1 d DU . .
H5A H -0.2752 0.4308 0.4097 0.206 Uiso 1 1 calc R . .
H5B H -0.2741 0.2369 0.4075 0.206 Uiso 1 1 calc R . .
N11 N 0.5778(12) 0.351(5) 0.5828(8) 0.134(8) Uani 1 1 d DU . .
H11B H 0.5419 0.3413 0.5415 0.201 Uiso 1 1 calc R . .
H11C H 0.6055 0.2535 0.5953 0.201 Uiso 1 1 calc R . .
H11D H 0.6326 0.4231 0.5780 0.201 Uiso 1 1 calc R . .
C11 C 0.504(3) 0.406(5) 0.6364(12) 0.219(12) Uani 1 1 d DU . .
H11A H 0.4619 0.4985 0.6167 0.262 Uiso 1 1 calc R . .
C12 C 0.428(2) 0.280(4) 0.6530(13) 0.196(13) Uani 1 1 d DU . .
H12A H 0.4552 0.1753 0.6355 0.235 Uiso 1 1 calc R . .
H12B H 0.3574 0.3023 0.6303 0.235 Uiso 1 1 calc R . .
C13 C 0.415(3) 0.274(4) 0.7272(14) 0.233(14) Uani 1 1 d DU . .
H13A H 0.3432 0.3168 0.7408 0.280 Uiso 1 1 calc R . .
H13B H 0.4209 0.1616 0.7441 0.280 Uiso 1 1 calc R . .
C14 C 0.501(3) 0.372(7) 0.7576(11) 0.245(12) Uani 1 1 d DU . .
H14A H 0.4698 0.4483 0.7923 0.294 Uiso 1 1 calc R . .
H14B H 0.5543 0.3028 0.7817 0.294 Uiso 1 1 calc R . .
C15 C 0.551(3) 0.458(4) 0.7024(14) 0.213(13) Uani 1 1 d DU . .
H15A H 0.6296 0.4365 0.7025 0.256 Uiso 1 1 calc R . .
H15B H 0.5392 0.5748 0.7087 0.256 Uiso 1 1 calc R . .

loop_
_atom_site_aniso_label
_atom_site_aniso_U_11
_atom_site_aniso_U_22
_atom_site_aniso_U_33
_atom_site_aniso_U_23
_atom_site_aniso_U_13
_atom_site_aniso_U_12
Cu 0.0626(10) 0.0681(9) 0.0947(14) 0.011(3) 0.0024(9) 0.003(3)
Br1 0.0563(9) 0.1743(18) 0.1109(15) -0.003(4) 0.0022(9) -0.005(3)
Br2 0.165(4) 0.062(2) 0.135(5) -0.002(2) -0.009(3) 0.034(2)
Br3 0.115(3) 0.081(3) 0.151(5) -0.015(3) -0.013(3) -0.0082(19)
Br4 0.0902(13) 0.200(2) 0.0934(15) -0.007(4) 0.0160(10) 0.018(4)
N1 0.053(8) 0.20(3) 0.133(15) -0.07(2) -0.025(9) -0.005(14)
C1 0.092(14) 0.26(3) 0.125(18) 0.08(2) -0.014(13) -0.07(2)
C2 0.130(17) 0.25(2) 0.132(19) 0.08(2) -0.005(14) -0.08(2)
C3 0.16(2) 0.28(3) 0.135(19) 0.08(2) -0.015(16) -0.01(2)
C4 0.122(17) 0.27(3) 0.18(2) 0.06(3) -0.059(17) -0.02(2)
C5 0.064(11) 0.29(3) 0.16(2) 0.07(3) -0.025(12) -0.05(2)
N11 0.078(10) 0.23(2) 0.094(12) -0.01(2) 0.020(8) 0.06(2)
C11 0.24(3) 0.26(3) 0.16(2) 0.05(3) -0.01(2) -0.10(2)
C12 0.20(3) 0.24(3) 0.15(2) 0.04(2) -0.04(2) -0.12(2)
C13 0.30(3) 0.30(3) 0.10(2) 0.08(2) 0.00(2) -0.14(2)
C14 0.29(3) 0.32(3) 0.12(2) 0.06(3) -0.06(2) -0.10(3)
C15 0.23(3) 0.28(3) 0.13(3) 0.03(2) 0.01(2) -0.14(2)

loop_
_atom_type_symbol
_atom_type_description
_atom_type_scat_dispersion_real
_atom_type_scat_dispersion_imag
_atom_type_scat_source
C C 0.0033 0.0016 'International Tables Vol C Tables 4.2.6.8 and 6.1.1.4'
H H 0.0000 0.0000 'International Tables Vol C Tables 4.2.6.8 and 6.1.1.4'
N N 0.0061 0.0033 'International Tables Vol C Tables 4.2.6.8 and 6.1.1.4'
Cu Cu 0.3201 1.2651 'International Tables Vol C Tables 4.2.6.8 and 6.1.1.4'
Br Br -0.2901 2.4595 'International Tables Vol C Tables 4.2.6.8 and 6.1.1.4'

loop_
_geom_angle_atom_site_label_1
_geom_angle_atom_site_label_2
_geom_angle_atom_site_label_3
_geom_angle
_geom_angle_site_symmetry_1
_geom_angle_site_symmetry_3
_geom_angle_publ_flag
Br4 Cu Br3 98.1(3) . . ?
Br4 Cu Br1 134.11(10) . . ?
Br3 Cu Br1 102.5(2) . . ?
Br4 Cu Br2 98.0(2) . . ?
Br3 Cu Br2 125.73(11) . . ?
Br1 Cu Br2 102.3(2) . . ?
N1 C1 C2 123(2) . . ?
N1 C1 C5 118(2) . . ?
C2 C1 C5 109.6(14) . . ?
C1 C2 C3 105.2(16) . . ?
C4 C3 C2 104.3(17) . . ?
C3 C4 C5 107.1(19) . . ?
C1 C5 C4 105.6(15) . . ?
N11 C11 C12 110(2) . . ?
N11 C11 C15 117(3) . . ?
C12 C11 C15 106.5(17) . . ?
C11 C12 C13 108.4(17) . . ?
C14 C13 C12 107.2(16) . . ?
C15 C14 C13 107.5(15) . . ?
C14 C15 C11 108.9(18) . . ?

loop_
_geom_bond_atom_site_label_1
_geom_bond_atom_site_label_2
_geom_bond_distance
_geom_bond_site_symmetry_2
_geom_bond_publ_flag
Cu Br4 2.353(3) . ?
Cu Br3 2.357(7) . ?
Cu Br1 2.360(2) . ?
Cu Br2 2.367(6) . ?
N1 C1 1.33(2) . ?
C1 C2 1.375(19) . ?
C1 C5 1.43(2) . ?
C2 C3 1.51(2) . ?
C3 C4 1.39(3) . ?
C4 C5 1.44(2) . ?
N11 C11 1.42(2) . ?
C11 C12 1.41(2) . ?
C11 C15 1.42(2) . ?
C12 C13 1.40(2) . ?
C13 C14 1.42(2) . ?
C14 C15 1.38(2) . ?

loop_
_geom_hbond_atom_site_label_D
_geom_hbond_atom_site_label_H
_geom_hbond_atom_site_label_A
_geom_hbond_distance_DH
_geom_hbond_distance_HA
_geom_hbond_distance_DA
_geom_hbond_angle_DHA
_geom_hbond_site_symmetry_A
N1 H1B Br4 0.89 2.79 3.402(14) 126.8 .
N1 H1C Br2 0.89 2.73 3.62(3) 171.6 2_546
N1 H1D Br3 0.89 2.80 3.35(2) 121.7 2_556
N1 H1D Br4 0.89 3.07 3.93(3) 163.7 2_556
N11 H11B Br1 0.89 2.43 3.309(16) 170.8 .
N11 H11C Br2 0.89 2.66 3.33(2) 132.8 2_646
N11 H11D Br3 0.89 2.65 3.53(3) 167.9 2_656

loop_
_geom_torsion_atom_site_label_1
_geom_torsion_atom_site_label_2
_geom_torsion_atom_site_label_3
_geom_torsion_atom_site_label_4
_geom_torsion
_geom_torsion_site_symmetry_1
_geom_torsion_site_symmetry_2
_geom_torsion_site_symmetry_3
_geom_torsion_site_symmetry_4
_geom_torsion_publ_flag
N1 C1 C2 C3 -136(4) . . . . ?
C5 C1 C2 C3 10(5) . . . . ?
C1 C2 C3 C4 -24(5) . . . . ?
C2 C3 C4 C5 29(5) . . . . ?
N1 C1 C5 C4 155(4) . . . . ?
C2 C1 C5 C4 7(5) . . . . ?
C3 C4 C5 C1 -23(5) . . . . ?
N11 C11 C12 C13 137(3) . . . . ?
C15 C11 C12 C13 9(4) . . . . ?
C11 C12 C13 C14 -12(5) . . . . ?
C12 C13 C14 C15 10(7) . . . . ?
C13 C14 C15 C11 -4(7) . . . . ?
N11 C11 C15 C14 -126(4) . . . . ?
C12 C11 C15 C14 -3(5) . . . . ?
